data_7045301
loop_
_publ_author_name
'Ben Kiran, Ahmad'
'Mocanu, Teodora'
'P\"ollnitz, Alp\'ar'
'Shova, Sergiu'
'Andruh, Marius'
'Silvestru, Cristian'

_publ_section_title
;
 Triphenylbismuth(v) di[(iso)nicotinates] - transmetallation agents or
 divergent organometalloligands? First organobismuth(v)-based silver(i)
 coordination polymers.
;
_journal_issue 8
_journal_name_full 'Dalton transactions (Cambridge, England : 2003)'
_journal_page_first 2531
_journal_page_last 2542
_journal_paper_doi 10.1039/c7dt04516f
_journal_volume 47
_journal_year 2018
_chemical_formula_moiety 'C31 H23 Ag Bi F3 N2 O7 S'
_chemical_formula_sum 'C31 H23 Ag Bi F3 N2 O7 S'
_chemical_formula_weight 941.42
_space_group_crystal_system monoclinic
_space_group_IT_number 14
_space_group_name_Hall '-P 2ybc'
_space_group_name_H-M_alt 'P 1 21/c 1'
_symmetry_space_group_name_Hall '-P 2ybc'
_symmetry_space_group_name_H-M 'P 1 21/c 1'
_atom_sites_solution_hydrogens geom
_atom_sites_solution_primary direct
_atom_sites_solution_secondary difmap
_audit_creation_date 2017-11-14
_audit_creation_method
;
Olex2 1.2
(compiled 2017.08.10 svn.r3458 for OlexSys, GUI svn.r5381)
;
_audit_update_record
;
2017-11-14 deposited with the CCDC.
2018-01-15 downloaded from the CCDC.
;
_cell_angle_alpha 90.00
_cell_angle_beta 102.116(4)
_cell_angle_gamma 90.00
_cell_formula_units_Z 4
_cell_length_a 13.6678(5)
_cell_length_b 15.1649(10)
_cell_length_c 15.0978(6)
_cell_measurement_reflns_used 4769
_cell_measurement_temperature 160.00(10)
_cell_measurement_theta_max 28.1830
_cell_measurement_theta_min 2.0570
_cell_volume 3059.6(3)
_computing_cell_refinement 'CrysAlisPro 1.171.38.41 (Rigaku OD, 2015)'
_computing_data_collection 'CrysAlisPro 1.171.38.41 (Rigaku OD, 2015)'
_computing_data_reduction 'CrysAlisPro 1.171.38.41 (Rigaku OD, 2015)'
_computing_molecular_graphics 'Olex2 (Dolomanov et al., 2009)'
_computing_publication_material 'Olex2 (Dolomanov et al., 2009)'
_computing_structure_refinement 'ShelXL (Sheldrick, 2015)'
_computing_structure_solution 'ShelXT (Sheldrick, 2015)'
_diffrn_ambient_environment N~2~
_diffrn_ambient_temperature 160.00(10)
_diffrn_detector 'CCD plate'
_diffrn_detector_area_resol_mean 16.1593
_diffrn_detector_type Eos
_diffrn_measured_fraction_theta_full 0.999
_diffrn_measured_fraction_theta_max 0.999
_diffrn_measurement_details
;
List of Runs (angles in degrees, time in seconds):

  # Type    Start    End  Width  t~exp~   \w     \q     \k     \f   Frames
#--------------------------------------------------------------------------
  1  \w     12.00  79.00   1.00   20.00    --   17.71  19.00   0.00   67
  2  \w    -12.00  14.00   1.00   20.00    --  -15.29 -99.00  90.00   26
  3  \w    -51.00  20.00   1.00   20.00    --   17.71 -38.00 150.00   71
  4  \w    -45.00  -4.00   1.00   20.00    --  -15.29  19.00 -60.00   41
  5  \w    -16.00  11.00   1.00   20.00    --  -15.29 -99.00 -90.00   27
  6  \w     60.00  88.00   1.00   20.00    --   17.71 178.00 -30.00   28
;
_diffrn_measurement_device 'four-circle diffractometer'
_diffrn_measurement_device_type 'Xcalibur, Eos'
_diffrn_measurement_method '\w scans'
_diffrn_orient_matrix_type 'CrysAlisPro convention (1999,Acta A55,543-557)'
_diffrn_orient_matrix_UB_11 -0.0062163000
_diffrn_orient_matrix_UB_12 -0.0406081000
_diffrn_orient_matrix_UB_13 -0.0238992000
_diffrn_orient_matrix_UB_21 0.0306292000
_diffrn_orient_matrix_UB_22 -0.0213763000
_diffrn_orient_matrix_UB_23 0.0375632000
_diffrn_orient_matrix_UB_31 -0.0428659000
_diffrn_orient_matrix_UB_32 -0.0094130000
_diffrn_orient_matrix_UB_33 0.0179092000
_diffrn_radiation_monochromator graphite
_diffrn_radiation_probe x-ray
_diffrn_radiation_type MoK\a
_diffrn_radiation_wavelength 0.71073
_diffrn_reflns_av_R_equivalents 0.0431
_diffrn_reflns_av_unetI/netI 0.0575
_diffrn_reflns_limit_h_max 16
_diffrn_reflns_limit_h_min -16
_diffrn_reflns_limit_k_max 18
_diffrn_reflns_limit_k_min -12
_diffrn_reflns_limit_l_max 17
_diffrn_reflns_limit_l_min -17
_diffrn_reflns_number 14322
_diffrn_reflns_theta_full 25.03
_diffrn_reflns_theta_max 25.03
_diffrn_reflns_theta_min 1.93
_diffrn_source 'fine-focus sealed X-ray tube'
_diffrn_source_type 'Enhance (Mo) X-ray Source'
_exptl_absorpt_coefficient_mu 6.522
_exptl_absorpt_correction_T_max 1.00000
_exptl_absorpt_correction_T_min 0.70355
_exptl_absorpt_correction_type multi-scan
_exptl_absorpt_process_details
;
CrysAlisPro 1.171.38.41 (Rigaku Oxford Diffraction, 2015)
Empirical absorption correction using spherical harmonics,
 implemented in SCALE3 ABSPACK scaling algorithm.
;
_exptl_crystal_colour 'clear light colourless'
_exptl_crystal_colour_lustre clear
_exptl_crystal_colour_modifier light
_exptl_crystal_colour_primary colourless
_exptl_crystal_density_diffrn 2.044
_exptl_crystal_density_method 'not measured'
_exptl_crystal_description prism
_exptl_crystal_F_000 1808
_exptl_crystal_size_max 0.4
_exptl_crystal_size_mid 0.2
_exptl_crystal_size_min 0.15
_refine_diff_density_max 1.524
_refine_diff_density_min -0.666
_refine_diff_density_rms 0.150
_refine_ls_extinction_method none
_refine_ls_goodness_of_fit_ref 1.034
_refine_ls_hydrogen_treatment constr
_refine_ls_matrix_type full
_refine_ls_number_parameters 415
_refine_ls_number_reflns 5402
_refine_ls_number_restraints 0
_refine_ls_restrained_S_all 1.034
_refine_ls_R_factor_all 0.0512
_refine_ls_R_factor_gt 0.0367
_refine_ls_shift/su_max 0.001
_refine_ls_shift/su_mean 0.000
_refine_ls_structure_factor_coef Fsqd
_refine_ls_weighting_details 'calc w=1/[\s^2^(Fo^2^)+(0.0330P)^2^+0.0000P] where P=(Fo^2^+2Fc^2^)/3'
_refine_ls_weighting_scheme calc
_refine_ls_wR_factor_gt 0.0732
_refine_ls_wR_factor_ref 0.0794
_reflns_number_gt 4424
_reflns_number_total 5402
_reflns_threshold_expression >2sigma(I)
_cod_data_source_file c7dt04516f2.cif
_cod_data_source_block shi_3184_maan
_cod_depositor_comments 'Adding full bibliography for 7045295--7045303.cif.'
_cod_database_code 7045301
_chemical_oxdiff_formula 'C20 H20 N2 O4 Bi1 Ag1 F3 S1'
_chemical_oxdiff_usercomment TM_18
_reflns_odcompleteness_completeness 99.95
_reflns_odcompleteness_iscentric 1
_reflns_odcompleteness_theta 26.32
_olex2_refinement_description
;
1. Fixed Uiso
 At 1.2 times of:
  All C(H) groups
2.a Aromatic/amide H refined with riding coordinates:
 C3(H3), C4(H4), C5(H5), C6(H6), C9(H9), C10(H10), C11(H11), C12(H12),
 C14(H14), C15(H15), C16(H16), C17(H17), C18(H18), C20(H20), C21(H21), C22(H22),
  C23(H23), C24(H24), C26(H26), C27(H27), C28(H28), C29(H29), C30(H30)
;
_olex2_submission_special_instructions 'No special instructions were received'
_oxdiff_exptl_absorpt_empirical_details
;
Empirical correction (ABSPACK) includes:
- Absorption correction using spherical harmonics
- Frame scaling
;
_oxdiff_exptl_absorpt_empirical_full_max 1.430
_oxdiff_exptl_absorpt_empirical_full_min 0.814

loop_
_space_group_symop_id
_space_group_symop_operation_xyz
1 'x, y, z'
2 '-x, y+1/2, -z+1/2'
3 '-x, -y, -z'
4 'x, -y-1/2, z-1/2'

loop_
_atom_site_label
_atom_site_type_symbol
_atom_site_fract_x
_atom_site_fract_y
_atom_site_fract_z
_atom_site_U_iso_or_equiv
_atom_site_adp_type
_atom_site_occupancy
_atom_site_calc_flag
_atom_site_refinement_flags_posn
Bi1 Bi 0.128885(16) 0.426657(16) 0.317745(15) 0.02048(9) Uani 1 d .
Ag1 Ag 0.57742(4) 0.54882(4) 0.86025(3) 0.03307(15) Uani 1 d .
S1 S 0.41200(13) 0.65943(12) 0.99617(13) 0.0348(4) Uani 1 d .
F1 F 0.5252(5) 0.7935(4) 1.0472(4) 0.107(2) Uani 1 d .
F2 F 0.3933(6) 0.7930(3) 1.0984(4) 0.125(3) Uani 1 d .
F3 F 0.3876(4) 0.8287(3) 0.9620(3) 0.0637(13) Uani 1 d .
O1 O 0.2692(3) 0.4179(3) 0.4354(3) 0.0251(10) Uani 1 d .
O2 O 0.1554(3) 0.4910(3) 0.4920(3) 0.0257(10) Uani 1 d .
O3 O 1.0110(3) 0.4423(3) 1.1875(3) 0.0260(10) Uani 1 d .
O4 O 0.9358(3) 0.5202(3) 1.2792(3) 0.0303(11) Uani 1 d .
O5 O 0.4606(5) 0.6513(4) 0.9229(4) 0.077(2) Uani 1 d .
O6 O 0.4596(4) 0.6141(3) 1.0771(3) 0.0480(13) Uani 1 d .
O7 O 0.3061(4) 0.6515(4) 0.9723(5) 0.082(2) Uani 1 d .
N1 N 0.4684(4) 0.5241(4) 0.7331(3) 0.0257(12) Uani 1 d .
N2 N 0.7090(4) 0.5506(3) 0.9727(3) 0.0279(13) Uani 1 d .
C1 C 0.2421(4) 0.4637(4) 0.4982(4) 0.0200(14) Uani 1 d .
C2 C 0.3207(4) 0.4834(4) 0.5798(4) 0.0178(13) Uani 1 d .
C3 C 0.4206(4) 0.4711(4) 0.5814(4) 0.0273(15) Uani 1 d .
H3 H 0.4404 0.4490 0.5304 0.033 Uiso 1 calc R
C4 C 0.4916(4) 0.4910(4) 0.6576(4) 0.0282(16) Uani 1 d .
H4 H 0.5585 0.4812 0.6569 0.034 Uiso 1 calc R
C5 C 0.3708(4) 0.5363(4) 0.7316(4) 0.0269(15) Uani 1 d .
H5 H 0.3524 0.5585 0.7832 0.032 Uiso 1 calc R
C6 C 0.2974(4) 0.5178(4) 0.6578(4) 0.0263(15) Uani 1 d .
H6 H 0.2308 0.5284 0.6598 0.032 Uiso 1 calc R
C7 C 0.9393(5) 0.4928(4) 1.2037(4) 0.0252(15) Uani 1 d .
C8 C 0.8601(4) 0.5147(4) 1.1229(4) 0.0212(14) Uani 1 d .
C9 C 0.8690(5) 0.4898(4) 1.0368(4) 0.0283(16) Uani 1 d .
H9 H 0.9259 0.4604 1.0280 0.034 Uiso 1 calc R
C10 C 0.7933(5) 0.5091(5) 0.9648(4) 0.0304(16) Uani 1 d .
H10 H 0.8007 0.4926 0.9073 0.036 Uiso 1 calc R
C11 C 0.7015(5) 0.5778(4) 1.0546(4) 0.0286(16) Uani 1 d .
H11 H 0.6446 0.6088 1.0609 0.034 Uiso 1 calc R
C12 C 0.7755(4) 0.5618(4) 1.1312(4) 0.0271(16) Uani 1 d .
H12 H 0.7684 0.5824 1.1875 0.032 Uiso 1 calc R
C13 C 0.0325(4) 0.3391(4) 0.3783(4) 0.0226(14) Uani 1 d .
C14 C 0.0427(5) 0.2497(5) 0.3662(4) 0.0316(16) Uani 1 d .
H14 H 0.0909 0.2279 0.3368 0.038 Uiso 1 calc R
C15 C -0.0212(5) 0.1931(5) 0.3994(4) 0.0347(17) Uani 1 d .
H15 H -0.0153 0.1324 0.3930 0.042 Uiso 1 calc R
C16 C -0.0925(5) 0.2261(5) 0.4413(4) 0.0337(17) Uani 1 d .
H16 H -0.1350 0.1877 0.4632 0.040 Uiso 1 calc R
C17 C -0.1022(5) 0.3154(4) 0.4514(4) 0.0303(16) Uani 1 d .
H17 H -0.1523 0.3370 0.4788 0.036 Uiso 1 calc R
C18 C -0.0384(4) 0.3739(4) 0.4212(4) 0.0258(15) Uani 1 d .
H18 H -0.0432 0.4343 0.4297 0.031 Uiso 1 calc R
C19 C 0.2103(4) 0.3407(4) 0.2379(4) 0.0223(14) Uani 1 d .
C20 C 0.1588(5) 0.3037(4) 0.1588(4) 0.0311(16) Uani 1 d .
H20 H 0.0906 0.3136 0.1390 0.037 Uiso 1 calc R
C21 C 0.2106(6) 0.2517(5) 0.1095(5) 0.0428(19) Uani 1 d .
H21 H 0.1759 0.2253 0.0565 0.051 Uiso 1 calc R
C22 C 0.3115(5) 0.2375(4) 0.1361(5) 0.0386(18) Uani 1 d .
H22 H 0.3454 0.2043 0.1003 0.046 Uiso 1 calc R
C23 C 0.3621(5) 0.2733(4) 0.2170(5) 0.0355(17) Uani 1 d .
H23 H 0.4303 0.2632 0.2367 0.043 Uiso 1 calc R
C24 C 0.3111(5) 0.3247(4) 0.2692(4) 0.0306(16) Uani 1 d .
H24 H 0.3444 0.3478 0.3244 0.037 Uiso 1 calc R
C25 C 0.1722(4) 0.5647(4) 0.3012(4) 0.0230(14) Uani 1 d .
C26 C 0.1237(5) 0.6347(4) 0.3319(4) 0.0299(16) Uani 1 d .
H26 H 0.0703 0.6253 0.3601 0.036 Uiso 1 calc R
C27 C 0.1572(6) 0.7198(5) 0.3192(4) 0.0391(18) Uani 1 d .
H27 H 0.1265 0.7685 0.3392 0.047 Uiso 1 calc R
C28 C 0.2370(6) 0.7311(5) 0.2764(5) 0.049(2) Uani 1 d .
H28 H 0.2589 0.7878 0.2673 0.059 Uiso 1 calc R
C29 C 0.2841(5) 0.6603(5) 0.2473(5) 0.0416(19) Uani 1 d .
H29 H 0.3377 0.6692 0.2193 0.050 Uiso 1 calc R
C30 C 0.2520(5) 0.5765(5) 0.2595(4) 0.0298(16) Uani 1 d .
H30 H 0.2836 0.5281 0.2399 0.036 Uiso 1 calc R
C31 C 0.4292(6) 0.7738(5) 1.0272(5) 0.046(2) Uani 1 d .

loop_
_atom_site_aniso_label
_atom_site_aniso_U_11
_atom_site_aniso_U_22
_atom_site_aniso_U_33
_atom_site_aniso_U_23
_atom_site_aniso_U_13
_atom_site_aniso_U_12
Bi1 0.01498(12) 0.02826(15) 0.01543(13) -0.00181(11) -0.00311(9) 0.00274(10)
Ag1 0.0230(3) 0.0459(4) 0.0236(3) -0.0023(3) -0.0106(2) 0.0027(2)
S1 0.0283(9) 0.0309(10) 0.0405(10) -0.0030(9) -0.0036(8) 0.0023(8)
F1 0.113(5) 0.083(4) 0.090(4) 0.030(4) -0.058(3) -0.065(4)
F2 0.267(9) 0.059(4) 0.068(4) -0.003(3) 0.077(5) 0.040(5)
F3 0.089(4) 0.037(3) 0.053(3) 0.010(3) -0.013(3) -0.012(3)
O1 0.023(2) 0.033(3) 0.015(2) -0.007(2) -0.0059(18) 0.011(2)
O2 0.017(2) 0.040(3) 0.017(2) -0.002(2) -0.0035(18) 0.006(2)
O3 0.019(2) 0.038(3) 0.018(2) -0.001(2) -0.0037(19) 0.007(2)
O4 0.024(2) 0.044(3) 0.020(2) 0.002(2) -0.003(2) 0.002(2)
O5 0.092(5) 0.091(5) 0.056(4) -0.010(4) 0.030(4) 0.039(4)
O6 0.043(3) 0.044(3) 0.051(3) 0.009(3) -0.004(3) 0.003(3)
O7 0.034(3) 0.056(4) 0.138(6) 0.040(4) -0.022(3) -0.013(3)
N1 0.023(3) 0.035(3) 0.016(3) 0.000(3) -0.003(2) -0.006(3)
N2 0.025(3) 0.032(3) 0.023(3) 0.002(3) -0.005(2) 0.001(3)
C1 0.023(3) 0.021(3) 0.013(3) 0.002(3) -0.002(3) -0.004(3)
C2 0.016(3) 0.021(3) 0.014(3) 0.002(3) -0.002(2) -0.002(3)
C3 0.021(3) 0.039(4) 0.020(3) -0.001(3) -0.001(3) 0.001(3)
C4 0.014(3) 0.039(4) 0.029(4) -0.005(3) -0.001(3) 0.001(3)
C5 0.018(3) 0.043(4) 0.019(3) 0.000(3) 0.001(3) 0.001(3)
C6 0.016(3) 0.037(4) 0.024(3) -0.003(3) 0.000(3) 0.003(3)
C7 0.023(3) 0.030(4) 0.023(4) 0.008(3) 0.004(3) -0.001(3)
C8 0.018(3) 0.026(4) 0.017(3) 0.002(3) -0.003(3) -0.006(3)
C9 0.022(3) 0.036(4) 0.024(4) 0.000(3) -0.001(3) -0.001(3)
C10 0.029(4) 0.042(4) 0.018(3) -0.002(3) -0.001(3) 0.000(3)
C11 0.018(3) 0.034(4) 0.030(4) 0.002(3) -0.002(3) 0.005(3)
C12 0.020(3) 0.036(4) 0.023(3) 0.000(3) -0.002(3) 0.000(3)
C13 0.019(3) 0.028(4) 0.018(3) 0.003(3) -0.001(3) -0.002(3)
C14 0.027(3) 0.036(4) 0.028(4) 0.003(3) -0.003(3) 0.011(3)
C15 0.035(4) 0.026(4) 0.040(4) 0.002(4) 0.001(3) 0.004(3)
C16 0.028(4) 0.039(4) 0.032(4) 0.006(4) 0.002(3) -0.005(3)
C17 0.027(4) 0.037(4) 0.026(4) 0.002(4) 0.005(3) 0.005(3)
C18 0.027(3) 0.025(4) 0.022(3) -0.005(3) -0.002(3) 0.001(3)
C19 0.017(3) 0.023(4) 0.027(3) -0.010(3) 0.003(3) 0.005(3)
C20 0.030(4) 0.036(4) 0.025(4) -0.005(3) 0.000(3) 0.004(3)
C21 0.055(5) 0.033(4) 0.035(4) -0.016(4) -0.003(4) 0.003(4)
C22 0.043(4) 0.028(4) 0.046(5) -0.012(4) 0.014(4) 0.006(4)
C23 0.028(4) 0.032(4) 0.046(4) -0.010(4) 0.008(3) 0.007(3)
C24 0.028(4) 0.038(4) 0.025(4) -0.008(3) 0.001(3) 0.002(3)
C25 0.022(3) 0.028(4) 0.014(3) 0.000(3) -0.006(3) -0.006(3)
C26 0.031(4) 0.031(4) 0.025(4) -0.004(3) -0.002(3) 0.002(3)
C27 0.058(5) 0.030(4) 0.025(4) -0.006(3) -0.002(4) -0.007(4)
C28 0.059(5) 0.042(5) 0.036(4) 0.009(4) -0.010(4) -0.016(4)
C29 0.031(4) 0.058(6) 0.034(4) 0.004(4) 0.003(3) -0.015(4)
C30 0.024(3) 0.043(5) 0.018(3) -0.001(3) -0.004(3) -0.005(3)
C31 0.061(5) 0.045(5) 0.026(4) 0.003(4) -0.001(4) -0.011(4)

loop_
_atom_type_symbol
_atom_type_description
_atom_type_scat_dispersion_real
_atom_type_scat_dispersion_imag
_atom_type_scat_source
C C 0.0033 0.0016 'International Tables Vol C Tables 4.2.6.8 and 6.1.1.4'
H H 0.0000 0.0000 'International Tables Vol C Tables 4.2.6.8 and 6.1.1.4'
Ag Ag -0.8971 1.1015 'International Tables Vol C Tables 4.2.6.8 and 6.1.1.4'
Bi Bi -4.1077 10.2566 'International Tables Vol C Tables 4.2.6.8 and 6.1.1.4'
F F 0.0171 0.0103 'International Tables Vol C Tables 4.2.6.8 and 6.1.1.4'
N N 0.0061 0.0033 'International Tables Vol C Tables 4.2.6.8 and 6.1.1.4'
O O 0.0106 0.0060 'International Tables Vol C Tables 4.2.6.8 and 6.1.1.4'
S S 0.1246 0.1234 'International Tables Vol C Tables 4.2.6.8 and 6.1.1.4'

loop_
_geom_angle_atom_site_label_1
_geom_angle_atom_site_label_2
_geom_angle_atom_site_label_3
_geom_angle
_geom_angle_site_symmetry_1
_geom_angle_site_symmetry_3
O1 Bi1 O2 50.93(12) . .
O3 Bi1 O1 169.98(13) 1_454 .
O3 Bi1 O2 135.59(13) 1_454 .
C13 Bi1 O1 96.76(18) . .
C13 Bi1 O2 77.73(18) . .
C13 Bi1 O3 92.54(18) . 1_454
C13 Bi1 C19 106.4(2) . .
C13 Bi1 C25 145.0(2) . .
C19 Bi1 O1 87.42(18) . .
C19 Bi1 O2 138.03(18) . .
C19 Bi1 O3 86.37(19) . 1_454
C25 Bi1 O1 86.71(18) . .
C25 Bi1 O2 77.71(17) . .
C25 Bi1 O3 87.82(19) . 1_454
C25 Bi1 C19 108.5(2) . .
N1 Ag1 O5 93.8(2) . .
N2 Ag1 O5 100.4(2) . .
N2 Ag1 N1 165.81(19) . .
O5 S1 O6 115.0(3) . .
O5 S1 O7 114.6(4) . .
O5 S1 C31 103.4(4) . .
O6 S1 C31 103.3(3) . .
O7 S1 O6 115.6(3) . .
O7 S1 C31 102.6(4) . .
C1 O1 Bi1 102.3(3) . .
C1 O2 Bi1 83.5(3) . .
C7 O3 Bi1 108.8(4) . 1_656
S1 O5 Ag1 141.2(4) . .
S1 O6 Ag1 130.2(3) . 3_667
C4 N1 Ag1 124.6(4) . .
C4 N1 C5 116.6(5) . .
C5 N1 Ag1 118.7(4) . .
C10 N2 Ag1 120.3(4) . .
C11 N2 Ag1 120.8(4) . .
C11 N2 C10 117.7(5) . .
O1 C1 C2 116.7(5) . .
O2 C1 O1 122.7(5) . .
O2 C1 C2 120.6(5) . .
C3 C2 C1 122.0(5) . .
C3 C2 C6 116.2(5) . .
C6 C2 C1 121.7(5) . .
C2 C3 H3 119.7 . .
C4 C3 C2 120.6(6) . .
C4 C3 H3 119.7 . .
N1 C4 C3 122.9(5) . .
N1 C4 H4 118.6 . .
C3 C4 H4 118.6 . .
N1 C5 H5 118.5 . .
N1 C5 C6 122.9(5) . .
C6 C5 H5 118.5 . .
C2 C6 H6 119.6 . .
C5 C6 C2 120.8(5) . .
C5 C6 H6 119.6 . .
O3 C7 C8 115.0(5) . .
O4 C7 O3 123.4(6) . .
O4 C7 C8 121.6(5) . .
C9 C8 C7 121.1(5) . .
C9 C8 C12 117.7(6) . .
C12 C8 C7 121.2(5) . .
C8 C9 H9 120.4 . .
C10 C9 C8 119.2(6) . .
C10 C9 H9 120.4 . .
N2 C10 C9 123.5(6) . .
N2 C10 H10 118.3 . .
C9 C10 H10 118.3 . .
N2 C11 H11 118.8 . .
N2 C11 C12 122.3(6) . .
C12 C11 H11 118.8 . .
C8 C12 C11 119.4(6) . .
C8 C12 H12 120.3 . .
C11 C12 H12 120.3 . .
C14 C13 Bi1 116.9(4) . .
C18 C13 Bi1 120.4(5) . .
C18 C13 C14 122.6(6) . .
C13 C14 H14 120.9 . .
C13 C14 C15 118.1(6) . .
C15 C14 H14 120.9 . .
C14 C15 H15 119.9 . .
C16 C15 C14 120.3(6) . .
C16 C15 H15 119.9 . .
C15 C16 H16 119.7 . .
C15 C16 C17 120.6(6) . .
C17 C16 H16 119.7 . .
C16 C17 H17 119.6 . .
C16 C17 C18 120.8(6) . .
C18 C17 H17 119.6 . .
C13 C18 C17 117.6(6) . .
C13 C18 H18 121.2 . .
C17 C18 H18 121.2 . .
C20 C19 Bi1 119.1(4) . .
C20 C19 C24 121.3(5) . .
C24 C19 Bi1 119.6(4) . .
C19 C20 H20 120.8 . .
C19 C20 C21 118.5(6) . .
C21 C20 H20 120.8 . .
C20 C21 H21 119.0 . .
C22 C21 C20 122.0(7) . .
C22 C21 H21 119.0 . .
C21 C22 H22 120.6 . .
C21 C22 C23 118.9(6) . .
C23 C22 H22 120.6 . .
C22 C23 H23 119.9 . .
C22 C23 C24 120.1(6) . .
C24 C23 H23 119.9 . .
C19 C24 C23 119.1(6) . .
C19 C24 H24 120.5 . .
C23 C24 H24 120.5 . .
C26 C25 Bi1 122.1(4) . .
C30 C25 Bi1 115.5(5) . .
C30 C25 C26 122.3(6) . .
C25 C26 H26 121.0 . .
C25 C26 C27 118.0(6) . .
C27 C26 H26 121.0 . .
C26 C27 H27 120.3 . .
C28 C27 C26 119.3(7) . .
C28 C27 H27 120.3 . .
C27 C28 H28 119.4 . .
C29 C28 C27 121.3(7) . .
C29 C28 H28 119.4 . .
C28 C29 H29 120.0 . .
C28 C29 C30 120.0(6) . .
C30 C29 H29 120.0 . .
C25 C30 H30 120.4 . .
C29 C30 C25 119.1(6) . .
C29 C30 H30 120.4 . .
F1 C31 S1 110.4(6) . .
F1 C31 F3 106.2(6) . .
F2 C31 S1 112.3(5) . .
F2 C31 F1 106.7(7) . .
F2 C31 F3 107.1(7) . .
F3 C31 S1 113.7(5) . .

loop_
_geom_bond_atom_site_label_1
_geom_bond_atom_site_label_2
_geom_bond_distance
_geom_bond_site_symmetry_2
Bi1 O1 2.328(4) .
Bi1 O2 2.757(4) .
Bi1 O3 2.278(4) 1_454
Bi1 C13 2.200(6) .
Bi1 C19 2.226(5) .
Bi1 C25 2.204(6) .
Ag1 O5 2.548(5) .
Ag1 N1 2.201(5) .
Ag1 N2 2.200(5) .
S1 O5 1.410(5) .
S1 O6 1.434(5) .
S1 O7 1.421(5) .
S1 C31 1.799(8) .
F1 C31 1.318(9) .
F2 C31 1.305(8) .
F3 C31 1.322(8) .
O1 C1 1.290(7) .
O2 C1 1.240(7) .
O3 Bi1 2.278(4) 1_656
O3 C7 1.307(7) .
O4 C7 1.224(7) .
O6 Ag1 2.730(5) 3_667
N1 C4 1.342(7) .
N1 C5 1.343(7) .
N2 C10 1.339(8) .
N2 C11 1.329(8) .
C1 C2 1.485(8) .
C2 C3 1.374(8) .
C2 C6 1.384(8) .
C3 H3 0.9300 .
C3 C4 1.374(8) .
C4 H4 0.9300 .
C5 H5 0.9300 .
C5 C6 1.364(8) .
C6 H6 0.9300 .
C7 C8 1.488(8) .
C8 C9 1.383(8) .
C8 C12 1.387(8) .
C9 H9 0.9300 .
C9 C10 1.366(9) .
C10 H10 0.9300 .
C11 H11 0.9300 .
C11 C12 1.388(9) .
C12 H12 0.9300 .
C13 C14 1.379(9) .
C13 C18 1.379(8) .
C14 H14 0.9300 .
C14 C15 1.391(9) .
C15 H15 0.9300 .
C15 C16 1.364(8) .
C16 H16 0.9300 .
C16 C17 1.373(9) .
C17 H17 0.9300 .
C17 C18 1.386(8) .
C18 H18 0.9300 .
C19 C20 1.371(8) .
C19 C24 1.381(8) .
C20 H20 0.9300 .
C20 C21 1.379(8) .
C21 H21 0.9300 .
C21 C22 1.371(9) .
C22 H22 0.9300 .
C22 C23 1.383(9) .
C23 H23 0.9300 .
C23 C24 1.395(8) .
C24 H24 0.9300 .
C25 C26 1.382(8) .
C25 C30 1.381(9) .
C26 H26 0.9300 .
C26 C27 1.397(9) .
C27 H27 0.9300 .
C27 C28 1.390(9) .
C28 H28 0.9300 .
C28 C29 1.370(10) .
C29 H29 0.9300 .
C29 C30 1.370(9) .
C30 H30 0.9300 .

loop_
_geom_torsion_atom_site_label_1
_geom_torsion_atom_site_label_2
_geom_torsion_atom_site_label_3
_geom_torsion_atom_site_label_4
_geom_torsion
_geom_torsion_site_symmetry_1
_geom_torsion_site_symmetry_4
Bi1 O1 C1 O2 8.7(7) . .
Bi1 O1 C1 C2 -171.1(4) . .
Bi1 O2 C1 O1 -7.2(6) . .
Bi1 O2 C1 C2 172.6(5) . .
Bi1 O3 C7 O4 -5.0(7) 1_656 .
Bi1 O3 C7 C8 175.6(4) 1_656 .
Bi1 C13 C14 C15 -176.5(5) . .
Bi1 C13 C18 C17 174.8(4) . .
Bi1 C19 C20 C21 179.1(5) . .
Bi1 C19 C24 C23 -177.7(5) . .
Bi1 C25 C26 C27 179.3(5) . .
Bi1 C25 C30 C29 -179.5(5) . .
Ag1 N1 C4 C3 175.6(5) . .
Ag1 N1 C5 C6 -176.0(5) . .
Ag1 N2 C10 C9 -164.4(5) . .
Ag1 N2 C11 C12 165.2(5) . .
O1 Bi1 O2 C1 4.3(3) . .
O1 Bi1 C13 C14 -83.6(5) . .
O1 Bi1 C13 C18 100.1(5) . .
O1 Bi1 C19 C20 167.8(5) . .
O1 Bi1 C19 C24 -11.4(5) . .
O1 Bi1 C25 C26 -103.4(5) . .
O1 Bi1 C25 C30 75.7(5) . .
O1 C1 C2 C3 13.9(9) . .
O1 C1 C2 C6 -168.2(5) . .
O2 Bi1 O1 C1 -4.2(3) . .
O2 Bi1 C13 C14 -131.1(5) . .
O2 Bi1 C13 C18 52.6(5) . .
O2 Bi1 C19 C20 161.3(4) . .
O2 Bi1 C19 C24 -17.8(7) . .
O2 Bi1 C25 C26 -52.7(5) . .
O2 Bi1 C25 C30 126.4(5) . .
O2 C1 C2 C3 -165.9(6) . .
O2 C1 C2 C6 12.1(9) . .
O3 Bi1 O1 C1 129.6(8) 1_454 .
O3 Bi1 O2 C1 -165.4(3) 1_454 .
O3 Bi1 C13 C14 92.7(5) 1_454 .
O3 Bi1 C13 C18 -83.6(5) 1_454 .
O3 Bi1 C19 C20 -20.1(5) 1_454 .
O3 Bi1 C19 C24 160.8(5) 1_454 .
O3 Bi1 C25 C26 85.0(5) 1_454 .
O3 Bi1 C25 C30 -95.9(5) 1_454 .
O3 C7 C8 C9 -6.3(9) . .
O3 C7 C8 C12 174.7(6) . .
O4 C7 C8 C9 174.4(6) . .
O4 C7 C8 C12 -4.6(9) . .
O5 Ag1 N1 C4 162.4(5) . .
O5 Ag1 N1 C5 -22.7(5) . .
O5 Ag1 N2 C10 -174.9(5) . .
O5 Ag1 N2 C11 17.7(5) . .
O5 S1 O6 Ag1 -96.0(4) . 3_667
O5 S1 C31 F1 -57.4(6) . .
O5 S1 C31 F2 -176.4(6) . .
O5 S1 C31 F3 61.8(6) . .
O6 S1 O5 Ag1 25.4(8) . .
O6 S1 C31 F1 62.7(6) . .
O6 S1 C31 F2 -56.2(7) . .
O6 S1 C31 F3 -178.1(5) . .
O7 S1 O5 Ag1 -112.0(6) . .
O7 S1 O6 Ag1 41.0(5) . 3_667
O7 S1 C31 F1 -176.9(5) . .
O7 S1 C31 F2 64.2(7) . .
O7 S1 C31 F3 -57.6(6) . .
N1 Ag1 O5 S1 119.0(7) . .
N1 Ag1 N2 C10 7.0(11) . .
N1 Ag1 N2 C11 -160.4(7) . .
N1 C5 C6 C2 1.0(11) . .
N2 Ag1 O5 S1 -60.5(7) . .
N2 Ag1 N1 C4 -19.5(11) . .
N2 Ag1 N1 C5 155.3(7) . .
N2 C11 C12 C8 -0.8(10) . .
C1 C2 C3 C4 179.1(6) . .
C1 C2 C6 C5 -179.2(6) . .
C2 C3 C4 N1 -0.9(11) . .
C3 C2 C6 C5 -1.1(9) . .
C4 N1 C5 C6 -0.8(10) . .
C5 N1 C4 C3 0.7(10) . .
C6 C2 C3 C4 1.1(9) . .
C7 C8 C9 C10 178.2(6) . .
C7 C8 C12 C11 -177.5(6) . .
C8 C9 C10 N2 -0.7(11) . .
C9 C8 C12 C11 3.4(9) . .
C10 N2 C11 C12 -2.5(10) . .
C11 N2 C10 C9 3.3(10) . .
C12 C8 C9 C10 -2.7(10) . .
C13 Bi1 O1 C1 -72.4(4) . .
C13 Bi1 O2 C1 113.7(4) . .
C13 Bi1 C19 C20 71.5(5) . .
C13 Bi1 C19 C24 -107.6(5) . .
C13 Bi1 C25 C26 -6.3(7) . .
C13 Bi1 C25 C30 172.8(4) . .
C13 C14 C15 C16 1.0(10) . .
C14 C13 C18 C17 -1.2(9) . .
C14 C15 C16 C17 -0.1(10) . .
C15 C16 C17 C18 -1.5(11) . .
C16 C17 C18 C13 2.1(10) . .
C18 C13 C14 C15 -0.3(10) . .
C19 Bi1 O1 C1 -178.6(4) . .
C19 Bi1 O2 C1 12.7(5) . .
C19 Bi1 C13 C14 5.7(5) . .
C19 Bi1 C13 C18 -170.6(5) . .
C19 Bi1 C25 C26 170.5(5) . .
C19 Bi1 C25 C30 -10.5(5) . .
C19 C20 C21 C22 -1.4(11) . .
C20 C19 C24 C23 3.2(10) . .
C20 C21 C22 C23 3.0(11) . .
C21 C22 C23 C24 -1.5(11) . .
C22 C23 C24 C19 -1.5(10) . .
C24 C19 C20 C21 -1.8(10) . .
C25 Bi1 O1 C1 72.6(4) . .
C25 Bi1 O2 C1 -91.5(4) . .
C25 Bi1 C13 C14 -177.5(4) . .
C25 Bi1 C13 C18 6.2(7) . .
C25 Bi1 C19 C20 -106.6(5) . .
C25 Bi1 C19 C24 74.3(5) . .
C25 C26 C27 C28 0.2(10) . .
C26 C25 C30 C29 -0.5(10) . .
C26 C27 C28 C29 -0.7(11) . .
C27 C28 C29 C30 0.6(11) . .
C28 C29 C30 C25 0.0(10) . .
C30 C25 C26 C27 0.3(10) . .
C31 S1 O5 Ag1 137.2(6) . .
C31 S1 O6 Ag1 152.2(4) . 3_667
